data_7209694
loop_
_publ_author_name
'Thu\'ery, Pierre'

_publ_section_title
;
 One- to three-dimensional uranyl--organic assemblies with 3-sulfophthalic
 and 5-sulfoisophthalic acids
;
_journal_issue 13
_journal_name_full CrystEngComm
_journal_page_first 2401
_journal_paper_doi 10.1039/c3ce26996e
_journal_volume 15
_journal_year 2013
_chemical_formula_sum 'C14 H19 N O9 S U'
_chemical_formula_weight 615.39
_space_group_IT_number 2
_symmetry_cell_setting triclinic
_symmetry_space_group_name_Hall '-P 1'
_symmetry_space_group_name_H-M 'P -1'
_atom_sites_solution_hydrogens geom
_atom_sites_solution_primary direct
_atom_sites_solution_secondary difmap
_audit_creation_method SHELXL-97
_cell_angle_alpha 84.739(4)
_cell_angle_beta 83.029(4)
_cell_angle_gamma 87.457(5)
_cell_formula_units_Z 4
_cell_length_a 9.2111(8)
_cell_length_b 13.1733(6)
_cell_length_c 16.0964(13)
_cell_measurement_reflns_used 107996
_cell_measurement_temperature 150(2)
_cell_measurement_theta_max 28.70
_cell_measurement_theta_min 2.10
_cell_volume 1929.4(2)
_computing_cell_refinement 'HKL2000 (Otwinowski & Minor, 1997)'
_computing_data_collection 'COLLECT (Nonius, 1998)'
_computing_data_reduction 'HKL2000 (Otwinowski & Minor, 1997)'
_computing_molecular_graphics 'SHELXTL (Sheldrick, 2008)'
_computing_publication_material 'SHELXTL (Sheldrick, 2008); PLATON (Spek, 2003)'
_computing_structure_refinement 'SHELXL-97 (Sheldrick, 2008)'
_computing_structure_solution 'SHELXS-97 (Sheldrick, 2008)'
_diffrn_ambient_temperature 150(2)
_diffrn_measured_fraction_theta_full 0.999
_diffrn_measured_fraction_theta_max 0.999
_diffrn_measurement_device_type 'Nonius Kappa-CCD area-detector diffractometer'
_diffrn_measurement_method 'two \f and twelve \w scans with 2\% steps (724 frames)'
_diffrn_radiation_monochromator graphite
_diffrn_radiation_source 'fine-focus sealed tube'
_diffrn_radiation_type MoK\a
_diffrn_radiation_wavelength 0.71073
_diffrn_reflns_av_R_equivalents 0.0684
_diffrn_reflns_av_sigmaI/netI 0.0869
_diffrn_reflns_limit_h_max 12
_diffrn_reflns_limit_h_min -12
_diffrn_reflns_limit_k_max 17
_diffrn_reflns_limit_k_min -17
_diffrn_reflns_limit_l_max 21
_diffrn_reflns_limit_l_min -21
_diffrn_reflns_number 107996
_diffrn_reflns_theta_full 28.70
_diffrn_reflns_theta_max 28.70
_diffrn_reflns_theta_min 2.10
_diffrn_standards_decay_% 0
_diffrn_standards_interval_time 0
_diffrn_standards_number 0
_exptl_absorpt_coefficient_mu 8.566
_exptl_absorpt_correction_T_max 0.773
_exptl_absorpt_correction_T_min 0.468
_exptl_absorpt_correction_type multi-scan
_exptl_absorpt_process_details 'SCALEPACK (Otwinowski & Minor, 1997)'
_exptl_crystal_colour 'translucent light yellow'
_exptl_crystal_density_diffrn 2.118
_exptl_crystal_density_method 'not measured'
_exptl_crystal_description platelet
_exptl_crystal_F_000 1160
_exptl_crystal_size_max 0.10
_exptl_crystal_size_mid 0.08
_exptl_crystal_size_min 0.03
_refine_diff_density_max 3.635
_refine_diff_density_min -1.574
_refine_diff_density_rms 0.219
_refine_ls_extinction_method none
_refine_ls_goodness_of_fit_ref 1.040
_refine_ls_hydrogen_treatment constr
_refine_ls_matrix_type full
_refine_ls_number_parameters 474
_refine_ls_number_reflns 9980
_refine_ls_number_restraints 142
_refine_ls_restrained_S_all 1.038
_refine_ls_R_factor_all 0.0861
_refine_ls_R_factor_gt 0.0490
_refine_ls_shift/su_max 0.001
_refine_ls_shift/su_mean 0.000
_refine_ls_structure_factor_coef Fsqd
_refine_ls_weighting_details 'calc w=1/[\s^2^(Fo^2^)+(0.0648P)^2^+0.5794P] where P=(Fo^2^+2Fc^2^)/3'
_refine_ls_weighting_scheme calc
_refine_ls_wR_factor_gt 0.1233
_refine_ls_wR_factor_ref 0.1353
_reflns_number_gt 6647
_reflns_number_total 9980
_reflns_threshold_expression >2sigma(I)
_cod_data_source_file c3ce26996e.txt
_cod_data_source_block 3
_cod_original_cell_volume 1929.5(2)
_cod_database_code 7209694

loop_
_symmetry_equiv_pos_as_xyz
'x, y, z'
'-x, -y, -z'

loop_
_atom_site_label
_atom_site_type_symbol
_atom_site_fract_x
_atom_site_fract_y
_atom_site_fract_z
_atom_site_U_iso_or_equiv
_atom_site_adp_type
_atom_site_occupancy
_atom_site_symmetry_multiplicity
_atom_site_calc_flag
_atom_site_refinement_flags
U1 U 0.21976(4) 0.55980(2) 0.256124(17) 0.03334(11) Uani 1 1 d .
U2 U 0.21970(4) 0.95180(2) 0.227954(16) 0.03205(11) Uani 1 1 d .
S1 S 0.4406(3) 0.51877(15) -0.13451(12) 0.0358(5) Uani 1 1 d .
S2 S -0.2411(3) 0.99686(15) 0.55961(12) 0.0352(5) Uani 1 1 d .
O1 O 0.0821(7) 0.5023(4) 0.2113(3) 0.0399(15) Uani 1 1 d .
O2 O 0.3580(7) 0.6171(5) 0.3013(4) 0.0456(16) Uani 1 1 d .
O3 O 0.0810(7) 1.0336(4) 0.1893(3) 0.0399(15) Uani 1 1 d .
O4 O 0.3564(7) 0.8681(5) 0.2633(3) 0.0425(15) Uani 1 1 d .
O5 O 0.2184(8) 0.6879(4) 0.1447(4) 0.0462(17) Uani 1 1 d .
O6 O 0.2132(7) 0.8545(4) 0.1121(3) 0.0357(14) Uani 1 1 d .
O7 O 0.5988(7) 0.9764(4) -0.1160(3) 0.0424(17) Uani 1 1 d .
O8 O 0.6378(7) 0.8935(4) -0.2298(3) 0.0408(16) Uani 1 1 d .
O9 O 0.6022(7) 0.5039(4) -0.1543(3) 0.0395(16) Uani 1 1 d .
O10 O 0.3818(7) 0.4470(4) -0.0678(3) 0.0382(15) Uani 1 1 d .
O11 O 0.3672(8) 0.5245(5) -0.2090(4) 0.0524(18) Uani 1 1 d .
O12 O 0.0435(8) 0.6722(4) 0.3167(4) 0.0452(17) Uani 1 1 d .
O13 O 0.0367(7) 0.8394(4) 0.2886(3) 0.0371(15) Uani 1 1 d .
O14 O -0.1329(7) 0.5203(4) 0.6041(3) 0.0394(15) Uani 1 1 d .
O15 O -0.2904(7) 0.6106(4) 0.6840(3) 0.0400(16) Uani 1 1 d .
O16 O -0.1645(7) 0.9963(4) 0.6352(3) 0.0352(14) Uani 1 1 d .
O17 O -0.1808(8) 1.0708(4) 0.4942(4) 0.0426(16) Uani 1 1 d .
O18 O -0.3977(7) 1.0012(5) 0.5809(4) 0.0492(17) Uani 1 1 d .
C1 C 0.2468(9) 0.7632(5) 0.0969(4) 0.0238(16) Uani 1 1 d .
C2 C 0.5771(10) 0.9005(6) -0.1548(5) 0.037(2) Uani 1 1 d .
C3 C 0.3337(10) 0.7473(6) 0.0123(5) 0.0306(18) Uani 1 1 d .
C4 C 0.4058(10) 0.8315(6) -0.0326(4) 0.034(2) Uani 1 1 d .
H4 H 0.3978 0.8955 -0.0119 0.040 Uiso 1 1 calc R
C5 C 0.4906(9) 0.8153(6) -0.1101(5) 0.0318(19) Uani 1 1 d .
C6 C 0.4976(10) 0.7208(6) -0.1413(5) 0.034(2) Uani 1 1 d .
H6 H 0.5501 0.7114 -0.1933 0.040 Uiso 1 1 calc R
C7 C 0.4254(9) 0.6394(6) -0.0944(4) 0.0286(18) Uani 1 1 d .
C8 C 0.3451(10) 0.6535(6) -0.0180(5) 0.0317(19) Uani 1 1 d .
H8 H 0.2985 0.5987 0.0131 0.038 Uiso 1 1 calc R
C9 C 0.0080(9) 0.7598(6) 0.3353(4) 0.0287(18) Uani 1 1 d .
C10 C -0.2026(10) 0.6026(6) 0.6167(5) 0.0317(19) Uani 1 1 d .
C11 C -0.0762(9) 0.7705(6) 0.4206(4) 0.0280(18) Uani 1 1 d .
C12 C -0.1035(9) 0.6858(6) 0.4760(5) 0.0299(18) Uani 1 1 d .
H12 H -0.0711 0.6218 0.4600 0.036 Uiso 1 1 calc R
C13 C -0.1787(9) 0.6942(6) 0.5555(4) 0.0272(17) Uani 1 1 d .
C14 C -0.2219(9) 0.7899(6) 0.5793(4) 0.0314(19) Uani 1 1 d .
H14 H -0.2718 0.7970 0.6323 0.038 Uiso 1 1 calc R
C15 C -0.1911(9) 0.8756(6) 0.5243(5) 0.0317(18) Uani 1 1 d .
C16 C -0.1209(9) 0.8656(6) 0.4468(4) 0.0287(17) Uani 1 1 d .
H16 H -0.1020 0.9236 0.4102 0.034 Uiso 1 1 calc R
N1 N 0.2048(10) 0.2804(6) -0.0797(5) 0.057(2) Uani 1 1 d D
H1 H 0.2643 0.3231 -0.0753 0.068 Uiso 1 1 d R
C17 C 0.2614(15) 0.1729(9) -0.0548(9) 0.093(5) Uani 1 1 d D
H17A H 0.3492 0.1575 -0.0918 0.111 Uiso 1 1 calc R
H17B H 0.2872 0.1695 0.0020 0.111 Uiso 1 1 calc R
C19 C 0.1843(12) 0.2957(7) -0.1694(5) 0.051(3) Uani 1 1 d D
H19A H 0.0987 0.2590 -0.1773 0.061 Uiso 1 1 calc R
H19B H 0.1619 0.3676 -0.1824 0.061 Uiso 1 1 calc R
C21 C 0.0849(12) 0.3193(10) -0.0218(6) 0.075(4) Uani 1 1 d D
H21A H -0.0012 0.2805 -0.0246 0.090 Uiso 1 1 calc R
H21B H 0.0625 0.3896 -0.0408 0.090 Uiso 1 1 calc R
C18 C 0.1487(19) 0.0934(10) -0.0596(12) 0.133(8) Uani 1 1 d .
H18A H 0.0601 0.1099 -0.0249 0.200 Uiso 1 1 calc R
H18B H 0.1861 0.0274 -0.0401 0.200 Uiso 1 1 calc R
H18C H 0.1287 0.0926 -0.1167 0.200 Uiso 1 1 calc R
C20 C 0.3037(13) 0.2653(11) -0.2315(8) 0.086(5) Uani 1 1 d .
H20A H 0.3917 0.2974 -0.2229 0.128 Uiso 1 1 calc R
H20B H 0.2792 0.2860 -0.2869 0.128 Uiso 1 1 calc R
H20C H 0.3188 0.1926 -0.2253 0.128 Uiso 1 1 calc R
C22 C 0.1139(17) 0.3149(14) 0.0681(7) 0.116(7) Uani 1 1 d D
H22A H 0.0921 0.2484 0.0952 0.175 Uiso 1 1 calc R
H22B H 0.0531 0.3654 0.0962 0.175 Uiso 1 1 calc R
H22C H 0.2149 0.3280 0.0704 0.175 Uiso 1 1 calc R
N2 N -0.3056(14) 1.2713(11) 0.4240(8) 0.159(3) Uani 1 1 d DU
H2 H -0.2477 1.2226 0.4549 0.191 Uiso 1 1 d R
C23 C -0.4627(19) 1.2500(17) 0.4604(10) 0.162(3) Uani 1 1 d DU
H23A H -0.4907 1.1863 0.4422 0.194 Uiso 1 1 calc R
H23B H -0.5272 1.3040 0.4394 0.194 Uiso 1 1 calc R
C25 C -0.258(2) 1.3699(14) 0.4452(12) 0.161(3) Uani 1 1 d DU
H25A H -0.1568 1.3774 0.4209 0.193 Uiso 1 1 calc R
H25B H -0.2591 1.3666 0.5057 0.193 Uiso 1 1 calc R
C27 C -0.2664(19) 1.2479(16) 0.3370(11) 0.162(3) Uani 1 1 d DU
H27A H -0.3341 1.2865 0.3036 0.194 Uiso 1 1 calc R
H27B H -0.2845 1.1763 0.3346 0.194 Uiso 1 1 calc R
C24 C -0.481(2) 1.2434(18) 0.5573(10) 0.159(3) Uani 1 1 d DU
H24A H -0.3865 1.2365 0.5769 0.238 Uiso 1 1 calc R
H24B H -0.5375 1.1853 0.5792 0.238 Uiso 1 1 calc R
H24C H -0.5307 1.3043 0.5761 0.238 Uiso 1 1 calc R
C26 C -0.344(2) 1.4668(16) 0.4178(13) 0.161(3) Uani 1 1 d DU
H26A H -0.2891 1.5029 0.3706 0.242 Uiso 1 1 d R
H26B H -0.3607 1.5096 0.4634 0.242 Uiso 1 1 d R
H26C H -0.4363 1.4487 0.4022 0.242 Uiso 1 1 d R
C28 C -0.1106(19) 1.2673(17) 0.2932(13) 0.161(3) Uani 1 1 d DU
H28A H -0.0861 1.3362 0.2986 0.241 Uiso 1 1 calc R
H28B H -0.1065 1.2565 0.2347 0.241 Uiso 1 1 calc R
H28C H -0.0422 1.2211 0.3189 0.241 Uiso 1 1 calc R

loop_
_atom_site_aniso_label
_atom_site_aniso_U_11
_atom_site_aniso_U_22
_atom_site_aniso_U_33
_atom_site_aniso_U_23
_atom_site_aniso_U_13
_atom_site_aniso_U_12
U1 0.0488(2) 0.02380(16) 0.02310(15) -0.00194(11) 0.01411(14) -0.00350(13)
U2 0.0487(2) 0.02318(16) 0.02117(15) -0.00352(11) 0.01219(13) -0.00790(13)
S1 0.0503(14) 0.0280(10) 0.0268(9) -0.0061(8) 0.0098(9) -0.0060(9)
S2 0.0475(14) 0.0284(10) 0.0280(10) -0.0046(8) 0.0051(9) -0.0040(9)
O1 0.053(4) 0.030(3) 0.036(3) -0.007(2) 0.004(3) -0.008(3)
O2 0.052(4) 0.042(4) 0.042(3) -0.009(3) 0.005(3) -0.013(3)
O3 0.056(4) 0.031(3) 0.030(3) 0.000(2) 0.002(3) -0.001(3)
O4 0.046(4) 0.050(4) 0.028(3) -0.001(3) 0.003(3) 0.009(3)
O5 0.067(5) 0.029(3) 0.034(3) 0.003(2) 0.022(3) 0.007(3)
O6 0.054(4) 0.025(3) 0.025(3) -0.006(2) 0.010(3) -0.005(3)
O7 0.060(4) 0.031(3) 0.034(3) -0.010(2) 0.017(3) -0.016(3)
O8 0.061(4) 0.031(3) 0.027(3) -0.005(2) 0.015(3) -0.016(3)
O9 0.050(4) 0.028(3) 0.035(3) -0.007(2) 0.019(3) -0.002(3)
O10 0.050(4) 0.027(3) 0.036(3) -0.004(2) 0.009(3) -0.009(3)
O11 0.068(5) 0.051(4) 0.040(3) -0.016(3) -0.010(3) 0.001(4)
O12 0.063(5) 0.033(3) 0.031(3) 0.002(2) 0.021(3) 0.009(3)
O13 0.053(4) 0.030(3) 0.026(3) -0.006(2) 0.011(3) -0.012(3)
O14 0.057(4) 0.032(3) 0.023(3) 0.000(2) 0.017(3) 0.005(3)
O15 0.060(4) 0.026(3) 0.028(3) 0.003(2) 0.019(3) -0.003(3)
O16 0.051(4) 0.028(3) 0.026(3) -0.008(2) 0.008(3) -0.008(3)
O17 0.064(5) 0.027(3) 0.033(3) -0.003(2) 0.008(3) -0.003(3)
O18 0.043(4) 0.050(4) 0.053(4) -0.013(3) 0.006(3) -0.001(3)
C1 0.034(5) 0.023(4) 0.013(3) -0.001(3) 0.001(3) 0.000(3)
C2 0.048(6) 0.031(4) 0.027(4) -0.001(3) 0.011(4) -0.004(4)
C3 0.040(5) 0.025(4) 0.025(4) -0.002(3) 0.004(3) 0.000(3)
C4 0.051(6) 0.025(4) 0.021(4) -0.001(3) 0.011(4) -0.006(4)
C5 0.037(5) 0.032(4) 0.025(4) -0.003(3) 0.007(3) -0.011(4)
C6 0.047(6) 0.025(4) 0.026(4) -0.004(3) 0.009(4) -0.001(4)
C7 0.041(5) 0.026(4) 0.018(3) -0.001(3) 0.002(3) -0.007(3)
C8 0.041(5) 0.027(4) 0.027(4) 0.001(3) -0.001(4) -0.008(4)
C9 0.035(5) 0.029(4) 0.020(3) -0.007(3) 0.010(3) -0.005(3)
C10 0.038(5) 0.031(4) 0.023(4) 0.000(3) 0.007(3) 0.001(4)
C11 0.036(5) 0.026(4) 0.019(3) 0.000(3) 0.010(3) -0.008(3)
C12 0.035(5) 0.028(4) 0.025(4) -0.007(3) 0.005(3) -0.002(3)
C13 0.030(5) 0.031(4) 0.019(3) -0.001(3) 0.001(3) -0.006(3)
C14 0.036(5) 0.039(5) 0.019(3) -0.001(3) 0.003(3) -0.005(4)
C15 0.032(5) 0.032(4) 0.030(4) -0.011(3) 0.004(3) 0.001(3)
C16 0.033(5) 0.028(4) 0.024(4) 0.002(3) -0.001(3) -0.004(3)
N1 0.069(7) 0.043(5) 0.059(5) -0.001(4) -0.009(5) -0.023(5)
C17 0.075(10) 0.088(11) 0.124(12) 0.019(9) -0.062(9) -0.020(8)
C19 0.059(7) 0.050(6) 0.043(5) -0.006(4) -0.004(5) -0.006(5)
C21 0.057(8) 0.112(11) 0.057(7) -0.029(7) 0.009(6) -0.024(7)
C18 0.131(16) 0.055(9) 0.23(2) 0.032(11) -0.104(15) -0.045(10)
C20 0.056(9) 0.120(12) 0.081(9) -0.040(9) 0.027(7) -0.036(8)
C22 0.088(12) 0.195(18) 0.075(9) -0.056(11) 0.011(9) -0.064(12)
N2 0.127(5) 0.212(6) 0.139(5) -0.032(5) 0.005(5) -0.018(5)
C23 0.128(6) 0.216(6) 0.141(6) -0.034(6) 0.004(5) -0.016(5)
C25 0.128(6) 0.215(6) 0.140(6) -0.034(6) 0.005(5) -0.016(5)
C27 0.129(6) 0.216(6) 0.141(6) -0.034(6) 0.005(5) -0.015(5)
C24 0.126(6) 0.214(6) 0.136(6) -0.035(6) 0.005(5) -0.016(5)
C26 0.128(6) 0.215(6) 0.140(6) -0.033(6) 0.004(5) -0.016(5)
C28 0.126(6) 0.215(6) 0.140(6) -0.034(6) 0.004(5) -0.017(5)

loop_
_atom_type_symbol
_atom_type_description
_atom_type_scat_dispersion_real
_atom_type_scat_dispersion_imag
_atom_type_scat_source
C C 0.0033 0.0016 'International Tables Vol C Tables 4.2.6.8 and 6.1.1.4'
H H 0.0000 0.0000 'International Tables Vol C Tables 4.2.6.8 and 6.1.1.4'
N N 0.0061 0.0033 'International Tables Vol C Tables 4.2.6.8 and 6.1.1.4'
O O 0.0106 0.0060 'International Tables Vol C Tables 4.2.6.8 and 6.1.1.4'
S S 0.1246 0.1234 'International Tables Vol C Tables 4.2.6.8 and 6.1.1.4'
U U -9.6767 9.6646 'International Tables Vol C Tables 4.2.6.8 and 6.1.1.4'

loop_
_geom_angle_atom_site_label_1
_geom_angle_atom_site_label_2
_geom_angle_atom_site_label_3
_geom_angle
_geom_angle_site_symmetry_1
_geom_angle_site_symmetry_3
O1 U1 O2 179.8(3) . .
O1 U1 O12 89.6(3) . .
O2 U1 O12 90.5(3) . .
O1 U1 O5 86.9(3) . .
O2 U1 O5 93.3(3) . .
O12 U1 O5 80.45(19) . .
O1 U1 O9 89.9(2) . 2_665
O2 U1 O9 90.1(3) . 2_665
O12 U1 O9 158.4(2) . 2_665
O5 U1 O9 78.0(2) . 2_665
O1 U1 O14 91.1(2) . 2_566
O2 U1 O14 88.7(2) . 2_566
O12 U1 O14 73.50(19) . 2_566
O5 U1 O14 153.9(2) . 2_566
O9 U1 O14 128.1(2) 2_665 2_566
O1 U1 O15 87.9(3) . 2_566
O2 U1 O15 91.9(3) . 2_566
O12 U1 O15 126.68(18) . 2_566
O5 U1 O15 152.32(18) . 2_566
O9 U1 O15 74.87(18) 2_665 2_566
O14 U1 O15 53.33(18) 2_566 2_566
O4 U2 O3 178.0(3) . .
O4 U2 O13 91.1(3) . .
O3 U2 O13 88.5(2) . .
O4 U2 O16 89.5(2) . 2_576
O3 U2 O16 92.4(2) . 2_576
O13 U2 O16 77.19(18) . 2_576
O4 U2 O6 89.4(2) . .
O3 U2 O6 88.5(2) . .
O13 U2 O6 81.84(17) . .
O16 U2 O6 158.98(18) 2_576 .
O4 U2 O7 89.0(2) . 2_675
O3 U2 O7 90.6(2) . 2_675
O13 U2 O7 155.48(18) . 2_675
O16 U2 O7 127.32(18) 2_576 2_675
O6 U2 O7 73.65(18) . 2_675
O4 U2 O8 94.4(3) . 2_675
O3 U2 O8 87.0(3) . 2_675
O13 U2 O8 151.22(17) . 2_675
O16 U2 O8 74.63(17) 2_576 2_675
O6 U2 O8 126.39(17) . 2_675
O7 U2 O8 53.04(17) 2_675 2_675
O10 S1 O11 114.7(4) . .
O10 S1 O9 111.9(4) . .
O11 S1 O9 111.8(4) . .
O10 S1 C7 106.7(3) . .
O11 S1 C7 108.6(4) . .
O9 S1 C7 102.2(4) . .
O18 S2 O17 116.7(4) . .
O18 S2 O16 111.4(4) . .
O17 S2 O16 111.0(4) . .
O18 S2 C15 107.8(4) . .
O17 S2 C15 106.3(4) . .
O16 S2 C15 102.5(4) . .
C1 O5 U1 163.2(6) . .
C1 O6 U2 135.4(5) . .
C2 O7 U2 93.8(4) . 2_675
C2 O8 U2 92.5(5) . 2_675
S1 O9 U1 141.5(4) . 2_665
C9 O12 U1 148.9(5) . .
C9 O13 U2 146.2(6) . .
C10 O14 U1 93.3(4) . 2_566
C10 O15 U1 92.6(5) . 2_566
S2 O16 U2 136.5(4) . 2_576
O5 C1 O6 125.6(6) . .
O5 C1 C3 117.6(6) . .
O6 C1 C3 116.8(6) . .
O7 C2 O8 120.3(7) . .
O7 C2 C5 119.3(7) . .
O8 C2 C5 120.1(7) . .
C8 C3 C4 121.2(7) . .
C8 C3 C1 120.7(6) . .
C4 C3 C1 118.1(6) . .
C3 C4 C5 117.8(7) . .
C3 C4 H4 121.1 . .
C5 C4 H4 121.1 . .
C6 C5 C4 120.5(7) . .
C6 C5 C2 120.8(7) . .
C4 C5 C2 118.6(7) . .
C5 C6 C7 119.7(7) . .
C5 C6 H6 120.1 . .
C7 C6 H6 120.1 . .
C8 C7 C6 120.4(7) . .
C8 C7 S1 120.9(5) . .
C6 C7 S1 118.7(5) . .
C3 C8 C7 120.4(7) . .
C3 C8 H8 119.8 . .
C7 C8 H8 119.8 . .
O12 C9 O13 124.8(6) . .
O12 C9 C11 117.2(6) . .
O13 C9 C11 118.1(6) . .
O14 C10 O15 120.5(7) . .
O14 C10 C13 120.5(6) . .
O15 C10 C13 118.9(7) . .
C12 C11 C16 118.5(6) . .
C12 C11 C9 120.2(7) . .
C16 C11 C9 121.2(6) . .
C11 C12 C13 121.1(7) . .
C11 C12 H12 119.4 . .
C13 C12 H12 119.4 . .
C14 C13 C12 118.7(7) . .
C14 C13 C10 120.2(6) . .
C12 C13 C10 121.0(7) . .
C13 C14 C15 120.2(7) . .
C13 C14 H14 119.9 . .
C15 C14 H14 119.9 . .
C16 C15 C14 120.2(7) . .
C16 C15 S2 121.4(6) . .
C14 C15 S2 118.4(6) . .
C15 C16 C11 121.2(7) . .
C15 C16 H16 119.4 . .
C11 C16 H16 119.4 . .
C21 N1 C19 115.5(8) . .
C21 N1 C17 115.1(8) . .
C19 N1 C17 112.3(8) . .
C21 N1 H1 97.9 . .
C19 N1 H1 102.6 . .
C17 N1 H1 111.9 . .
C18 C17 N1 112.1(11) . .
C18 C17 H17A 109.2 . .
N1 C17 H17A 109.2 . .
C18 C17 H17B 109.2 . .
N1 C17 H17B 109.2 . .
H17A C17 H17B 107.9 . .
C20 C19 N1 118.6(10) . .
C20 C19 H19A 107.7 . .
N1 C19 H19A 107.7 . .
C20 C19 H19B 107.7 . .
N1 C19 H19B 107.7 . .
H19A C19 H19B 107.1 . .
N1 C21 C22 115.2(11) . .
N1 C21 H21A 108.5 . .
C22 C21 H21A 108.5 . .
N1 C21 H21B 108.5 . .
C22 C21 H21B 108.5 . .
H21A C21 H21B 107.5 . .
C17 C18 H18A 109.5 . .
C17 C18 H18B 109.5 . .
H18A C18 H18B 109.5 . .
C17 C18 H18C 109.5 . .
H18A C18 H18C 109.5 . .
H18B C18 H18C 109.5 . .
C19 C20 H20A 109.5 . .
C19 C20 H20B 109.5 . .
H20A C20 H20B 109.5 . .
C19 C20 H20C 109.5 . .
H20A C20 H20C 109.5 . .
H20B C20 H20C 109.5 . .
C21 C22 H22A 109.5 . .
C21 C22 H22B 109.5 . .
H22A C22 H22B 109.5 . .
C21 C22 H22C 109.5 . .
H22A C22 H22C 109.5 . .
H22B C22 H22C 109.5 . .
C27 N2 C25 115.9(8) . .
C27 N2 C23 115.4(9) . .
C25 N2 C23 112.5(8) . .
C27 N2 H2 103.5 . .
C25 N2 H2 103.2 . .
C23 N2 H2 104.4 . .
N2 C23 C24 111.5(14) . .
N2 C23 H23A 109.3 . .
C24 C23 H23A 109.3 . .
N2 C23 H23B 109.3 . .
C24 C23 H23B 109.3 . .
H23A C23 H23B 108.0 . .
N2 C25 C26 118.3(15) . .
N2 C25 H25A 107.7 . .
C26 C25 H25A 107.7 . .
N2 C25 H25B 107.7 . .
C26 C25 H25B 107.7 . .
H25A C25 H25B 107.1 . .
N2 C27 C28 120.0(13) . .
N2 C27 H27A 107.3 . .
C28 C27 H27A 107.3 . .
N2 C27 H27B 107.3 . .
C28 C27 H27B 107.3 . .
H27A C27 H27B 106.9 . .
C23 C24 H24A 109.5 . .
C23 C24 H24B 109.5 . .
H24A C24 H24B 109.5 . .
C23 C24 H24C 109.5 . .
H24A C24 H24C 109.5 . .
H24B C24 H24C 109.5 . .
C25 C26 H26A 109.5 . .
C25 C26 H26B 109.5 . .
H26A C26 H26B 109.5 . .
C25 C26 H26C 109.5 . .
H26A C26 H26C 109.5 . .
H26B C26 H26C 109.5 . .
C27 C28 H28A 109.5 . .
C27 C28 H28B 109.5 . .
H28A C28 H28B 109.5 . .
C27 C28 H28C 109.5 . .
H28A C28 H28C 109.5 . .
H28B C28 H28C 109.5 . .

loop_
_geom_bond_atom_site_label_1
_geom_bond_atom_site_label_2
_geom_bond_distance
_geom_bond_site_symmetry_2
U1 O1 1.763(6) .
U1 O2 1.769(6) .
U1 O12 2.334(6) .
U1 O5 2.348(6) .
U1 O9 2.358(5) 2_665
U1 O14 2.453(5) 2_566
U1 O15 2.453(6) 2_566
U2 O4 1.750(7) .
U2 O3 1.768(7) .
U2 O13 2.355(5) .
U2 O16 2.356(5) 2_576
U2 O6 2.365(5) .
U2 O7 2.457(5) 2_675
U2 O8 2.477(5) 2_675
S1 O10 1.434(5) .
S1 O11 1.441(7) .
S1 O9 1.492(7) .
S1 C7 1.762(7) .
S2 O18 1.441(7) .
S2 O17 1.444(6) .
S2 O16 1.478(6) .
S2 C15 1.768(8) .
O5 C1 1.217(8) .
O6 C1 1.267(8) .
O7 C2 1.262(9) .
O7 U2 2.457(5) 2_675
O8 C2 1.278(9) .
O8 U2 2.477(5) 2_675
O9 U1 2.358(5) 2_665
O12 C9 1.239(9) .
O13 C9 1.251(9) .
O14 C10 1.256(9) .
O14 U1 2.453(5) 2_566
O15 C10 1.280(8) .
O15 U1 2.453(6) 2_566
O16 U2 2.356(5) 2_576
C1 C3 1.520(9) .
C2 C5 1.484(10) .
C3 C8 1.365(10) .
C3 C4 1.412(10) .
C4 C5 1.418(10) .
C4 H4 0.9300 .
C5 C6 1.381(10) .
C6 C7 1.399(10) .
C6 H6 0.9300 .
C7 C8 1.380(10) .
C8 H8 0.9300 .
C9 C11 1.508(9) .
C10 C13 1.492(10) .
C11 C12 1.376(10) .
C11 C16 1.388(10) .
C12 C13 1.391(9) .
C12 H12 0.9300 .
C13 C14 1.379(11) .
C14 C15 1.386(11) .
C14 H14 0.9300 .
C15 C16 1.348(10) .
C16 H16 0.9300 .
N1 C21 1.462(12) .
N1 C19 1.474(11) .
N1 C17 1.523(13) .
N1 H1 0.8160 .
C17 C18 1.520(16) .
C17 H17A 0.9700 .
C17 H17B 0.9700 .
C19 C20 1.461(13) .
C19 H19A 0.9700 .
C19 H19B 0.9700 .
C21 C22 1.498(9) .
C21 H21A 0.9700 .
C21 H21B 0.9700 .
C18 H18A 0.9600 .
C18 H18B 0.9600 .
C18 H18C 0.9600 .
C20 H20A 0.9600 .
C20 H20B 0.9600 .
C20 H20C 0.9600 .
C22 H22A 0.9600 .
C22 H22B 0.9600 .
C22 H22C 0.9600 .
N2 C27 1.459(12) .
N2 C25 1.472(11) .
N2 C23 1.522(13) .
N2 H2 0.9588 .
C23 C24 1.543(9) .
C23 H23A 0.9700 .
C23 H23B 0.9700 .
C25 C26 1.532(10) .
C25 H25A 0.9700 .
C25 H25B 0.9700 .
C27 C28 1.541(9) .
C27 H27A 0.9700 .
C27 H27B 0.9700 .
C24 H24A 0.9600 .
C24 H24B 0.9600 .
C24 H24C 0.9600 .
C26 H26A 0.9599 .
C26 H26B 0.9599 .
C26 H26C 0.9600 .
C28 H28A 0.9600 .
C28 H28B 0.9600 .
C28 H28C 0.9600 .

loop_
_geom_hbond_atom_site_label_D
_geom_hbond_atom_site_label_H
_geom_hbond_atom_site_label_A
_geom_hbond_distance_DH
_geom_hbond_distance_HA
_geom_hbond_distance_DA
_geom_hbond_angle_DHA
N1 H1 O10 0.82 2.02 2.825(9) 169.7
N2 H2 O17 0.96 2.13 3.011(15) 152.5
